data_2221193
loop_
_publ_author_name
'Soleimannejad, Janet'
'Aghabozorg, Hossein'
'Najafi, Shokoh'
'Nasibipour, Mina'
'Attar Gharamaleki, Jafar'

_publ_section_title
;
 4,4'-Bipyridine--2-hydroxypropane-1,2,3-tricarboxylic acid (3/2)
;
_journal_coeditor_code SU2092
_journal_issue 3
_journal_name_full 'Acta Crystallographica Section E'
_journal_page_first o532
_journal_page_last o533
_journal_paper_doi 10.1107/S1600536809004607
_journal_volume 65
_journal_year 2009
_chemical_formula_iupac '3 (C10 H8 N2), 2 (C6 H8 O7)'
_chemical_formula_moiety '3 (C10 H8 N2), 2 (C6 H8 O7)'
_chemical_formula_sum 'C42 H40 N6 O14'
_chemical_formula_weight 852.80
_chemical_name_systematic
;
4,4'-Bipyridine--2-hydroxypropane-1,2,3-tricarboxylic acid (3/2)
;
_space_group_IT_number 14
_symmetry_cell_setting monoclinic
_symmetry_space_group_name_Hall '-P 2yn'
_symmetry_space_group_name_H-M 'P 1 21/n 1'
_atom_sites_solution_hydrogens geom
_atom_sites_solution_primary direct
_atom_sites_solution_secondary difmap
_audit_creation_method SHELXL97
_cell_angle_alpha 90.00
_cell_angle_beta 90.302(2)
_cell_angle_gamma 90.00
_cell_formula_units_Z 2
_cell_length_a 7.0371(2)
_cell_length_b 33.5054(10)
_cell_length_c 8.4715(2)
_cell_measurement_reflns_used 20381
_cell_measurement_temperature 150(2)
_cell_measurement_theta_max 29.60
_cell_measurement_theta_min 2.69
_cell_volume 1997.39(9)
_computing_cell_refinement 'SAINT (Bruker, 2007)'
_computing_data_collection 'SMART (Bruker, 2007)'
_computing_data_reduction 'SAINT (Bruker, 2007)'
_computing_molecular_graphics 'SHELXTL (Sheldrick, 2008)'
_computing_publication_material 'SHELXTL (Sheldrick, 2008)'
_computing_structure_refinement 'SHELXL97 (Sheldrick, 2008)'
_computing_structure_solution 'SHELXS97 (Sheldrick, 2008)'
_diffrn_ambient_temperature 150(2)
_diffrn_measured_fraction_theta_full 1.000
_diffrn_measured_fraction_theta_max 0.990
_diffrn_measurement_device_type 'Bruker SMART CCD area-detector'
_diffrn_measurement_method '\f and \w'
_diffrn_radiation_monochromator graphite
_diffrn_radiation_source 'fine-focus sealed tube'
_diffrn_radiation_type MoK\a
_diffrn_radiation_wavelength 0.71073
_diffrn_reflns_av_R_equivalents 0.0331
_diffrn_reflns_av_sigmaI/netI 0.0215
_diffrn_reflns_limit_h_max 10
_diffrn_reflns_limit_h_min -9
_diffrn_reflns_limit_k_max 47
_diffrn_reflns_limit_k_min -47
_diffrn_reflns_limit_l_max 12
_diffrn_reflns_limit_l_min -12
_diffrn_reflns_number 63749
_diffrn_reflns_theta_full 25.00
_diffrn_reflns_theta_max 30.53
_diffrn_reflns_theta_min 1.22
_diffrn_standards_decay_% 0
_diffrn_standards_number 0
_exptl_absorpt_coefficient_mu 0.108
_exptl_absorpt_correction_T_max 0.9766
_exptl_absorpt_correction_T_min 0.8961
_exptl_absorpt_correction_type multi-scan
_exptl_absorpt_process_details '(SADABS; Bruker, 2005)'
_exptl_crystal_colour yellow
_exptl_crystal_density_diffrn 1.418
_exptl_crystal_density_method 'not measured'
_exptl_crystal_description block
_exptl_crystal_F_000 892
_exptl_crystal_size_max 0.31
_exptl_crystal_size_mid 0.26
_exptl_crystal_size_min 0.22
_refine_diff_density_max 0.396
_refine_diff_density_min -0.240
_refine_ls_extinction_method none
_refine_ls_goodness_of_fit_ref 1.049
_refine_ls_hydrogen_treatment constr
_refine_ls_matrix_type full
_refine_ls_number_parameters 284
_refine_ls_number_reflns 6045
_refine_ls_number_restraints 0
_refine_ls_restrained_S_all 1.049
_refine_ls_R_factor_all 0.0574
_refine_ls_R_factor_gt 0.0452
_refine_ls_shift/su_max 0.000
_refine_ls_shift/su_mean 0.000
_refine_ls_structure_factor_coef Fsqd
_refine_ls_weighting_details 'calc w = 1/[\s^2^(Fo^2^)+(0.046P)^2^+1.026P] where P=(Fo^2^+2Fc^2^)/3'
_refine_ls_weighting_scheme calc
_refine_ls_wR_factor_gt 0.1104
_refine_ls_wR_factor_ref 0.1160
_reflns_number_gt 4986
_reflns_number_total 6045
_reflns_threshold_expression I>2\s(I)
_cod_data_source_file su2092.cif
_cod_data_source_block I
_cod_original_sg_symbol_H-M 'P 21/n'
_cod_database_code 2221193
_cod_database_fobs_code 2221193

loop_
_symmetry_equiv_pos_as_xyz
'x, y, z'
'-x+1/2, y+1/2, -z+1/2'
'-x, -y, -z'
'x-1/2, -y-1/2, z-1/2'

loop_
_atom_site_type_symbol
_atom_site_label
_atom_site_fract_x
_atom_site_fract_y
_atom_site_fract_z
_atom_site_U_iso_or_equiv
_atom_site_adp_type
_atom_site_calc_flag
_atom_site_refinement_flags
_atom_site_occupancy
_atom_site_disorder_assembly
_atom_site_disorder_group
O O1 1.22826(14) 0.02331(3) 0.66535(13) 0.0327(2) Uani d . 1 . .
H H1A 1.3359 0.0254 0.7078 0.049 Uiso calc R 1 . .
O O2 1.27436(15) 0.08764(3) 0.60893(15) 0.0360(3) Uani d . 1 . .
O O3 0.85874(15) 0.12663(3) 0.72640(11) 0.0274(2) Uani d . 1 . .
H H3A 0.8845 0.1464 0.7838 0.041 Uiso calc R 1 . .
O O4 1.00936(14) 0.16212(3) 0.54053(11) 0.0258(2) Uani d . 1 . .
O O5 0.59732(15) 0.15627(3) 0.37884(11) 0.0274(2) Uani d . 1 . .
O O6 0.52218(17) 0.10777(3) 0.20888(12) 0.0339(3) Uani d . 1 . .
H H6A 0.4824 0.1270 0.1541 0.051 Uiso calc R 1 . .
O O7 0.99435(14) 0.10297(3) 0.33252(10) 0.02327(19) Uani d . 1 . .
H H7A 1.0802 0.1200 0.3467 0.035 Uiso calc R 1 . .
C C1 1.17363(18) 0.05848(4) 0.61136(14) 0.0207(2) Uani d . 1 . .
C C2 0.97059(17) 0.05761(3) 0.55534(15) 0.0195(2) Uani d . 1 . .
H H2A 0.8884 0.0516 0.6468 0.023 Uiso calc R 1 . .
H H2B 0.9561 0.0354 0.4789 0.023 Uiso calc R 1 . .
C C3 0.89834(17) 0.09596(3) 0.47738(13) 0.0173(2) Uani d . 1 . .
C C4 0.68742(18) 0.08896(4) 0.43974(15) 0.0208(2) Uani d . 1 . .
H H4A 0.6741 0.0632 0.3832 0.025 Uiso calc R 1 . .
H H4B 0.6168 0.0867 0.5401 0.025 Uiso calc R 1 . .
C C5 0.59840(18) 0.12151(4) 0.34080(14) 0.0206(2) Uani d . 1 . .
C C6 0.92786(18) 0.13235(3) 0.58559(14) 0.0194(2) Uani d . 1 . .
N N1 0.42826(18) 0.31593(3) 0.42264(13) 0.0263(2) Uani d . 1 . .
N N2 0.42914(18) 0.16451(3) 1.00572(14) 0.0278(2) Uani d . 1 . .
C C7 0.4111(2) 0.32444(4) 0.57535(16) 0.0285(3) Uani d . 1 . .
H H7 0.3926 0.3515 0.6050 0.034 Uiso calc R 1 . .
C C8 0.4188(2) 0.29590(4) 0.69282(15) 0.0262(3) Uani d . 1 . .
H H8 0.4064 0.3034 0.8004 0.031 Uiso calc R 1 . .
C C9 0.44484(18) 0.25603(4) 0.65244(14) 0.0206(2) Uani d . 1 . .
C C10 0.44274(18) 0.22416(4) 0.77407(14) 0.0203(2) Uani d . 1 . .
C C11 0.4672(2) 0.23319(4) 0.93413(15) 0.0262(3) Uani d . 1 . .
H H11 0.4887 0.2599 0.9670 0.031 Uiso calc R 1 . .
C C12 0.4597(2) 0.20272(4) 1.04392(16) 0.0291(3) Uani d . 1 . .
H H12 0.4772 0.2093 1.1521 0.035 Uiso calc R 1 . .
C C13 0.4046(2) 0.15593(4) 0.85302(16) 0.0275(3) Uani d . 1 . .
H H13 0.3824 0.1289 0.8240 0.033 Uiso calc R 1 . .
C C14 0.4101(2) 0.18445(4) 0.73488(15) 0.0243(3) Uani d . 1 . .
H H14 0.3917 0.1769 0.6278 0.029 Uiso calc R 1 . .
C C15 0.4680(2) 0.24726(4) 0.49209(15) 0.0262(3) Uani d . 1 . .
H H15 0.4899 0.2206 0.4587 0.031 Uiso calc R 1 . .
C C16 0.4587(2) 0.27789(4) 0.38298(15) 0.0282(3) Uani d . 1 . .
H H16 0.4747 0.2716 0.2745 0.034 Uiso calc R 1 . .
N N3 0.56382(16) 0.01882(4) 0.80165(13) 0.0261(2) Uani d . 1 . .
C C17 0.6626(2) -0.01444(4) 0.77585(17) 0.0292(3) Uani d . 1 . .
H H17 0.6137 -0.0332 0.7021 0.035 Uiso calc R 1 . .
C C18 0.83276(19) -0.02304(4) 0.85097(16) 0.0257(3) Uani d . 1 . .
H H18 0.8979 -0.0472 0.8286 0.031 Uiso calc R 1 . .
C C19 0.90778(16) 0.00392(4) 0.95940(13) 0.0183(2) Uani d . 1 . .
C C20 0.8034(2) 0.03831(4) 0.98728(16) 0.0274(3) Uani d . 1 . .
H H20 0.8478 0.0575 1.0613 0.033 Uiso calc R 1 . .
C C21 0.6342(2) 0.04450(4) 0.90668(17) 0.0295(3) Uani d . 1 . .
H H21 0.5649 0.0682 0.9274 0.035 Uiso calc R 1 . .

loop_
_atom_site_aniso_label
_atom_site_aniso_U_11
_atom_site_aniso_U_22
_atom_site_aniso_U_33
_atom_site_aniso_U_12
_atom_site_aniso_U_13
_atom_site_aniso_U_23
O1 0.0243(5) 0.0270(5) 0.0467(6) 0.0001(4) -0.0148(4) 0.0088(4)
O2 0.0232(5) 0.0249(5) 0.0597(7) -0.0039(4) -0.0068(5) 0.0009(5)
O3 0.0403(6) 0.0231(5) 0.0190(4) -0.0043(4) 0.0041(4) -0.0039(3)
O4 0.0326(5) 0.0186(4) 0.0262(5) -0.0057(4) -0.0031(4) 0.0012(3)
O5 0.0372(6) 0.0198(4) 0.0250(5) 0.0051(4) -0.0040(4) -0.0013(3)
O6 0.0534(7) 0.0212(5) 0.0269(5) 0.0017(4) -0.0190(5) 0.0016(4)
O7 0.0287(5) 0.0223(4) 0.0189(4) -0.0030(3) 0.0044(3) -0.0009(3)
C1 0.0199(6) 0.0214(6) 0.0207(6) 0.0014(4) -0.0018(4) -0.0021(4)
C2 0.0196(6) 0.0158(5) 0.0231(6) 0.0000(4) -0.0042(4) 0.0014(4)
C3 0.0200(6) 0.0153(5) 0.0165(5) -0.0001(4) -0.0003(4) 0.0000(4)
C4 0.0208(6) 0.0177(5) 0.0238(6) -0.0007(4) -0.0053(4) 0.0034(4)
C5 0.0218(6) 0.0200(5) 0.0200(6) 0.0016(4) -0.0011(4) 0.0022(4)
C6 0.0221(6) 0.0172(5) 0.0190(5) 0.0012(4) -0.0030(4) -0.0008(4)
N1 0.0366(6) 0.0232(5) 0.0193(5) 0.0002(4) 0.0017(4) 0.0028(4)
N2 0.0362(6) 0.0247(5) 0.0225(5) 0.0027(5) -0.0070(5) 0.0041(4)
C7 0.0443(8) 0.0197(6) 0.0214(6) 0.0031(5) 0.0013(5) 0.0003(5)
C8 0.0405(8) 0.0215(6) 0.0164(6) 0.0039(5) 0.0013(5) -0.0005(4)
C9 0.0239(6) 0.0205(5) 0.0175(5) 0.0026(4) -0.0006(4) 0.0008(4)
C10 0.0216(6) 0.0214(6) 0.0178(5) 0.0036(4) -0.0013(4) 0.0010(4)
C11 0.0379(7) 0.0211(6) 0.0196(6) 0.0038(5) -0.0045(5) -0.0003(4)
C12 0.0430(8) 0.0255(6) 0.0188(6) 0.0047(6) -0.0061(5) 0.0011(5)
C13 0.0348(7) 0.0216(6) 0.0259(6) 0.0005(5) -0.0072(5) 0.0013(5)
C14 0.0296(7) 0.0234(6) 0.0198(6) 0.0014(5) -0.0037(5) -0.0009(4)
C15 0.0389(8) 0.0200(6) 0.0198(6) 0.0041(5) 0.0028(5) -0.0019(4)
C16 0.0419(8) 0.0258(6) 0.0168(6) 0.0025(5) 0.0037(5) -0.0005(5)
N3 0.0197(5) 0.0314(6) 0.0272(6) 0.0009(4) -0.0037(4) 0.0068(4)
C17 0.0244(7) 0.0292(7) 0.0338(7) -0.0025(5) -0.0087(5) -0.0018(5)
C18 0.0229(6) 0.0208(6) 0.0333(7) 0.0032(5) -0.0062(5) -0.0041(5)
C19 0.0176(5) 0.0203(5) 0.0169(5) 0.0015(4) -0.0009(4) 0.0017(4)
C20 0.0278(7) 0.0268(6) 0.0274(6) 0.0086(5) -0.0065(5) -0.0057(5)
C21 0.0277(7) 0.0300(7) 0.0306(7) 0.0114(5) -0.0046(5) -0.0002(5)

loop_
_atom_type_symbol
_atom_type_description
_atom_type_scat_dispersion_real
_atom_type_scat_dispersion_imag
_atom_type_scat_source
C C 0.0033 0.0016 'International Tables Vol C Tables 4.2.6.8 and 6.1.1.4'
H H 0.0000 0.0000 'International Tables Vol C Tables 4.2.6.8 and 6.1.1.4'
N N 0.0061 0.0033 'International Tables Vol C Tables 4.2.6.8 and 6.1.1.4'
O O 0.0106 0.0060 'International Tables Vol C Tables 4.2.6.8 and 6.1.1.4'

loop_
_geom_angle_atom_site_label_1
_geom_angle_atom_site_label_2
_geom_angle_atom_site_label_3
_geom_angle_site_symmetry_1
_geom_angle_site_symmetry_3
_geom_angle
_geom_angle_publ_flag
C1 O1 H1A . . 109.5 ?
C6 O3 H3A . . 109.5 ?
C5 O6 H6A . . 109.5 ?
C3 O7 H7A . . 109.5 ?
O2 C1 O1 . . 123.93(12) ?
O2 C1 C2 . . 124.57(11) ?
O1 C1 C2 . . 111.49(10) ?
C1 C2 C3 . . 115.65(10) ?
C1 C2 H2A . . 108.4 ?
C3 C2 H2A . . 108.4 ?
C1 C2 H2B . . 108.4 ?
C3 C2 H2B . . 108.4 ?
H2A C2 H2B . . 107.4 ?
O7 C3 C2 . . 110.63(10) ?
O7 C3 C4 . . 108.00(9) ?
C2 C3 C4 . . 106.27(9) ?
O7 C3 C6 . . 108.65(9) ?
C2 C3 C6 . . 111.39(9) ?
C4 C3 C6 . . 111.86(10) ?
C5 C4 C3 . . 113.77(10) ?
C5 C4 H4A . . 108.8 ?
C3 C4 H4A . . 108.8 ?
C5 C4 H4B . . 108.8 ?
C3 C4 H4B . . 108.8 ?
H4A C4 H4B . . 107.7 ?
O5 C5 O6 . . 123.98(11) ?
O5 C5 C4 . . 123.46(11) ?
O6 C5 C4 . . 112.56(10) ?
O4 C6 O3 . . 125.98(11) ?
O4 C6 C3 . . 121.77(11) ?
O3 C6 C3 . . 112.24(10) ?
C7 N1 C16 . . 117.68(11) ?
C13 N2 C12 . . 117.39(12) ?
N1 C7 C8 . . 123.27(12) ?
N1 C7 H7 . . 118.4 ?
C8 C7 H7 . . 118.4 ?
C7 C8 C9 . . 119.50(12) ?
C7 C8 H8 . . 120.2 ?
C9 C8 H8 . . 120.2 ?
C8 C9 C15 . . 117.13(11) ?
C8 C9 C10 . . 121.22(11) ?
C15 C9 C10 . . 121.63(11) ?
C14 C10 C11 . . 117.23(11) ?
C14 C10 C9 . . 121.67(11) ?
C11 C10 C9 . . 121.06(11) ?
C12 C11 C10 . . 119.19(12) ?
C12 C11 H11 . . 120.4 ?
C10 C11 H11 . . 120.4 ?
N2 C12 C11 . . 123.41(12) ?
N2 C12 H12 . . 118.3 ?
C11 C12 H12 . . 118.3 ?
N2 C13 C14 . . 123.22(12) ?
N2 C13 H13 . . 118.4 ?
C14 C13 H13 . . 118.4 ?
C13 C14 C10 . . 119.55(12) ?
C13 C14 H14 . . 120.2 ?
C10 C14 H14 . . 120.2 ?
C16 C15 C9 . . 119.18(12) ?
C16 C15 H15 . . 120.4 ?
C9 C15 H15 . . 120.4 ?
N1 C16 C15 . . 123.18(12) ?
N1 C16 H16 . . 118.4 ?
C15 C16 H16 . . 118.4 ?
C21 N3 C17 . . 117.24(11) ?
N3 C17 C18 . . 123.37(13) ?
N3 C17 H17 . . 118.3 ?
C18 C17 H17 . . 118.3 ?
C17 C18 C19 . . 119.56(12) ?
C17 C18 H18 . . 120.2 ?
C19 C18 H18 . . 120.2 ?
C20 C19 C18 . . 116.91(11) ?
C20 C19 C19 . 3_757 121.93(14) ?
C18 C19 C19 . 3_757 121.17(13) ?
C21 C20 C19 . . 119.66(12) ?
C21 C20 H20 . . 120.2 ?
C19 C20 H20 . . 120.2 ?
N3 C21 C20 . . 123.26(13) ?
N3 C21 H21 . . 118.4 ?
C20 C21 H21 . . 118.4 ?

loop_
_geom_bond_atom_site_label_1
_geom_bond_atom_site_label_2
_geom_bond_site_symmetry_2
_geom_bond_distance
_geom_bond_publ_flag
O1 C1 . 1.3205(15) ?
O1 H1A . 0.8400 ?
O2 C1 . 1.2073(16) ?
O3 C6 . 1.3048(15) ?
O3 H3A . 0.8400 ?
O4 C6 . 1.2131(15) ?
O5 C5 . 1.2084(15) ?
O6 C5 . 1.3200(15) ?
O6 H6A . 0.8400 ?
O7 C3 . 1.4235(14) ?
O7 H7A . 0.8400 ?
C1 C2 . 1.5035(17) ?
C2 C3 . 1.5306(16) ?
C2 H2A . 0.9900 ?
C2 H2B . 0.9900 ?
C3 C4 . 1.5345(17) ?
C3 C6 . 1.5389(16) ?
C4 C5 . 1.5096(16) ?
C4 H4A . 0.9900 ?
C4 H4B . 0.9900 ?
N1 C7 . 1.3309(17) ?
N1 C16 . 1.3357(17) ?
N2 C13 . 1.3355(17) ?
N2 C12 . 1.3379(18) ?
C7 C8 . 1.3810(18) ?
C7 H7 . 0.9500 ?
C8 C9 . 1.3915(17) ?
C8 H8 . 0.9500 ?
C9 C15 . 1.4002(17) ?
C9 C10 . 1.4838(17) ?
C10 C14 . 1.3902(17) ?
C10 C11 . 1.3990(17) ?
C11 C12 . 1.3820(18) ?
C11 H11 . 0.9500 ?
C12 H12 . 0.9500 ?
C13 C14 . 1.3844(18) ?
C13 H13 . 0.9500 ?
C14 H14 . 0.9500 ?
C15 C16 . 1.3825(18) ?
C15 H15 . 0.9500 ?
C16 H16 . 0.9500 ?
N3 C21 . 1.3313(18) ?
N3 C17 . 1.3323(18) ?
C17 C18 . 1.3832(18) ?
C17 H17 . 0.9500 ?
C18 C19 . 1.3906(17) ?
C18 H18 . 0.9500 ?
C19 C20 . 1.3875(17) ?
C19 C19 3_757 1.489(2) ?
C20 C21 . 1.3851(18) ?
C20 H20 . 0.9500 ?
C21 H21 . 0.9500 ?

loop_
_geom_hbond_atom_site_label_D
_geom_hbond_atom_site_label_H
_geom_hbond_atom_site_label_A
_geom_hbond_site_symmetry_A
_geom_hbond_distance_DH
_geom_hbond_distance_HA
_geom_hbond_distance_DA
_geom_hbond_angle_DHA
O1 H1A N3 1_655 0.84 1.80 2.6275(14) 168
O3 H3A N1 4_666 0.84 1.75 2.5880(14) 173
O6 H6A N2 1_554 0.84 1.82 2.6443(14) 168
O7 H7A O4 . 0.84 2.22 2.6538(13) 112
C2 H2A Cg 1_455 0.99 2.63 3.5579(13) 160

loop_
_geom_torsion_atom_site_label_1
_geom_torsion_atom_site_label_2
_geom_torsion_atom_site_label_3
_geom_torsion_atom_site_label_4
_geom_torsion_site_symmetry_1
_geom_torsion_site_symmetry_2
_geom_torsion_site_symmetry_3
_geom_torsion_site_symmetry_4
_geom_torsion
_geom_torsion_publ_flag
O2 C1 C2 C3 . . . . 5.62(19) ?
O1 C1 C2 C3 . . . . -174.98(11) ?
C1 C2 C3 O7 . . . . 66.37(13) ?
C1 C2 C3 C4 . . . . -176.64(10) ?
C1 C2 C3 C6 . . . . -54.58(14) ?
O7 C3 C4 C5 . . . . -52.92(13) ?
C2 C3 C4 C5 . . . . -171.64(10) ?
C6 C3 C4 C5 . . . . 66.59(13) ?
C3 C4 C5 O5 . . . . -56.85(17) ?
C3 C4 C5 O6 . . . . 123.21(12) ?
O7 C3 C6 O4 . . . . 4.99(16) ?
C2 C3 C6 O4 . . . . 127.10(12) ?
C4 C3 C6 O4 . . . . -114.14(13) ?
O7 C3 C6 O3 . . . . -174.06(10) ?
C2 C3 C6 O3 . . . . -51.95(14) ?
C4 C3 C6 O3 . . . . 66.82(13) ?
C16 N1 C7 C8 . . . . -1.6(2) ?
N1 C7 C8 C9 . . . . -0.3(2) ?
C7 C8 C9 C15 . . . . 2.0(2) ?
C7 C8 C9 C10 . . . . -176.40(13) ?
C8 C9 C10 C14 . . . . 159.96(13) ?
C15 C9 C10 C14 . . . . -18.3(2) ?
C8 C9 C10 C11 . . . . -17.8(2) ?
C15 C9 C10 C11 . . . . 163.88(13) ?
C14 C10 C11 C12 . . . . 0.6(2) ?
C9 C10 C11 C12 . . . . 178.46(13) ?
C13 N2 C12 C11 . . . . -0.1(2) ?
C10 C11 C12 N2 . . . . -0.3(2) ?
C12 N2 C13 C14 . . . . 0.2(2) ?
N2 C13 C14 C10 . . . . 0.1(2) ?
C11 C10 C14 C13 . . . . -0.5(2) ?
C9 C10 C14 C13 . . . . -178.34(13) ?
C8 C9 C15 C16 . . . . -1.8(2) ?
C10 C9 C15 C16 . . . . 176.56(13) ?
C7 N1 C16 C15 . . . . 1.7(2) ?
C9 C15 C16 N1 . . . . 0.0(2) ?
C21 N3 C17 C18 . . . . -0.6(2) ?
N3 C17 C18 C19 . . . . -0.1(2) ?
C17 C18 C19 C20 . . . . 0.8(2) ?
C17 C18 C19 C19 . . . 3_757 -178.91(15) ?
C18 C19 C20 C21 . . . . -0.8(2) ?
C19 C19 C20 C21 3_757 . . . 178.91(15) ?
C17 N3 C21 C20 . . . . 0.7(2) ?
C19 C20 C21 N3 . . . . 0.1(2) ?
